data_1543320
loop_
_publ_author_name
'Bourichi, Selma'
'Kandri Rodi, Youssef'
'Ouzidan, Younes'
'Mague, Joel T.'
'Essassi, El Mokhtar'
'Zouihri, Hafid'

_publ_section_title
;
 6-Bromo-2-(4-chlorophenyl)-3-methyl-3<i>H</i>-imidazo[4,5-<i>b</i>]pyridine
;
_journal_coeditor_code BT4009
_journal_issue 5
_journal_name_full IUCrData
_journal_page_first x160763
_journal_paper_doi 10.1107/S241431461600763X
_journal_volume 1
_journal_year 2016
_chemical_formula_iupac 'C13 H9 Br Cl N3'
_chemical_formula_moiety 'C13 H9 Br Cl N3'
_chemical_formula_sum 'C13 H9 Br Cl N3'
_chemical_formula_weight 322.59
_chemical_name_systematic
;
6-Bromo-2-(4-chlorophenyl)-3-methyl-3<i>H</i>-imidazo[4,5-<i>b</i>]pyridine
;
_space_group_crystal_system orthorhombic
_space_group_IT_number 61
_space_group_name_Hall '-P 2ac 2ab'
_space_group_name_H-M_alt 'P b c a'
_symmetry_space_group_name_Hall '-P 2ac 2ab'
_symmetry_space_group_name_H-M 'P b c a'
_atom_sites_solution_hydrogens geom
_atom_sites_solution_primary direct
_atom_sites_solution_secondary difmap
_audit_creation_method SHELXL-2014/7
_cell_angle_alpha 90
_cell_angle_beta 90
_cell_angle_gamma 90
_cell_formula_units_Z 8
_cell_length_a 12.1163(2)
_cell_length_b 9.7911(2)
_cell_length_c 20.9428(4)
_cell_measurement_reflns_used 9992
_cell_measurement_temperature 150.(2)
_cell_measurement_theta_max 72.4402
_cell_measurement_theta_min 4.2220
_cell_volume 2484.48(8)
_computing_cell_refinement
;
<i>SAINT</i> (Bruker, 2015)
;
_computing_data_collection
;
<i>APEX2</i> (Bruker, 2015)
;
_computing_data_reduction
;
<i>SAINT</i>  (Bruker, 2015)
;
_computing_molecular_graphics
;
PLATON (Spek, 2009)
;
_computing_publication_material
;
publCIF (Westrip, 2010)
;
_computing_structure_refinement
;
SHELXL2014 (Sheldrick, 2015b)
;
_computing_structure_solution
;
SHELXT (Sheldrick, 2015a)
;
_diffrn_ambient_temperature 150(2)
_diffrn_detector_area_resol_mean 10.4167
_diffrn_measured_fraction_theta_full 0.990
_diffrn_measured_fraction_theta_max 0.988
_diffrn_measurement_device_type 'Bruker D8 VENTURE PHOTON 100 CMOS'
_diffrn_measurement_method '\w scans'
_diffrn_radiation_monochromator mirror
_diffrn_radiation_type CuK\a
_diffrn_radiation_wavelength 1.54178
_diffrn_reflns_av_R_equivalents 0.0424
_diffrn_reflns_limit_h_max 12
_diffrn_reflns_limit_h_min -14
_diffrn_reflns_limit_k_max 10
_diffrn_reflns_limit_k_min -12
_diffrn_reflns_limit_l_max 25
_diffrn_reflns_limit_l_min -24
_diffrn_reflns_number 17929
_diffrn_reflns_theta_full 70.000
_diffrn_reflns_theta_max 72.511
_diffrn_reflns_theta_min 4.222
_exptl_absorpt_coefficient_mu 6.354
_exptl_absorpt_correction_T_max 0.52
_exptl_absorpt_correction_T_min 0.37
_exptl_absorpt_correction_type numerical
_exptl_absorpt_process_details
;
(<i>SADABS</i>; Bruker, 2015)
;
_exptl_crystal_colour 'light yellow'
_exptl_crystal_density_diffrn 1.725
_exptl_crystal_density_method 'not measured'
_exptl_crystal_description 'thick plate'
_exptl_crystal_F_000 1280
_exptl_crystal_size_max 0.275
_exptl_crystal_size_mid 0.184
_exptl_crystal_size_min 0.118
_refine_diff_density_max 0.383
_refine_diff_density_min -0.442
_refine_ls_extinction_coef 0.00050(5)
_refine_ls_extinction_expression Fc^*^=kFc[1+0.001xFc^2^\l^3^/sin(2\q)]^-1/4^
_refine_ls_extinction_method
;
SHELXL2014 (Sheldrick, 2015b)
;
_refine_ls_goodness_of_fit_ref 1.026
_refine_ls_hydrogen_treatment constr
_refine_ls_matrix_type full
_refine_ls_number_parameters 165
_refine_ls_number_reflns 2433
_refine_ls_number_restraints 0
_refine_ls_restrained_S_all 1.026
_refine_ls_R_factor_all 0.0319
_refine_ls_R_factor_gt 0.0261
_refine_ls_shift/su_max 0.002
_refine_ls_shift/su_mean 0.000
_refine_ls_structure_factor_coef Fsqd
_refine_ls_weighting_details 'w=1/[\s^2^(Fo^2^)+(0.0357P)^2^+1.6642P] where P=(Fo^2^+2Fc^2^)/3'
_refine_ls_weighting_scheme calc
_refine_ls_wR_factor_gt 0.0661
_refine_ls_wR_factor_ref 0.0694
_reflns_number_gt 2111
_reflns_number_total 2433
_reflns_threshold_expression 'I > 2\s(I)'
_cod_data_source_file bt4009sup1.cif
_cod_data_source_block I
_cod_database_code 1543320
_shelx_space_group_comment
;
The symmetry employed for this shelxl refinement is uniquely defined
by the following loop, which should always be used as a source of
symmetry information in preference to the above space-group names.
They are only intended as comments.
;
_shelx_estimated_absorpt_t_min 0.274
_shelx_estimated_absorpt_t_max 0.521

loop_
_space_group_symop_operation_xyz
'x, y, z'
'-x+1/2, -y, z+1/2'
'-x, y+1/2, -z+1/2'
'x+1/2, -y+1/2, -z'
'-x, -y, -z'
'x-1/2, y, -z-1/2'
'x, -y-1/2, z-1/2'
'-x-1/2, y-1/2, z'

loop_
_atom_site_type_symbol
_atom_site_label
_atom_site_fract_x
_atom_site_fract_y
_atom_site_fract_z
_atom_site_U_iso_or_equiv
_atom_site_adp_type
_atom_site_calc_flag
_atom_site_occupancy
Br Br1 0.74454(2) 0.96264(2) 0.62272(2) 0.02958(10) Uani d 1
Cl Cl1 0.49454(6) 0.15942(7) 0.21428(3) 0.05102(19) Uani d 1
N N1 0.90119(14) 0.69452(18) 0.50012(8) 0.0259(4) Uani d 1
N N2 0.81367(14) 0.54647(17) 0.42228(8) 0.0233(4) Uani d 1
N N3 0.63564(13) 0.60528(18) 0.43957(8) 0.0255(4) Uani d 1
C C1 0.70284(17) 0.6795(2) 0.47964(10) 0.0235(4) Uani d 1
C C2 0.67830(17) 0.7774(2) 0.52549(10) 0.0244(4) Uani d 1
H H2 0.6049 0.8058 0.5342 0.029 Uiso calc 1
C C3 0.76839(16) 0.8304(2) 0.55755(10) 0.0246(4) Uani d 1
C C4 0.87671(17) 0.7888(2) 0.54435(10) 0.0265(4) Uani d 1
H H4 0.9354 0.8293 0.5678 0.032 Uiso calc 1
C C5 0.81385(16) 0.6445(2) 0.46971(9) 0.0232(4) Uani d 1
C C6 0.91170(17) 0.4733(2) 0.40010(11) 0.0283(4) Uani d 1
H H6A 0.9390 0.5157 0.3608 0.042 Uiso calc 1
H H6B 0.8926 0.3777 0.3917 0.042 Uiso calc 1
H H6C 0.9691 0.4774 0.4330 0.042 Uiso calc 1
C C7 0.70395(17) 0.5267(2) 0.40658(10) 0.0244(4) Uani d 1
C C8 0.66153(17) 0.4291(2) 0.35938(10) 0.0248(4) Uani d 1
C C9 0.71738(19) 0.3912(2) 0.30403(11) 0.0321(5) Uani d 1
H H9 0.7905 0.4228 0.2969 0.039 Uiso calc 1
C C10 0.6667(2) 0.3072(2) 0.25921(12) 0.0376(5) Uani d 1
H H10 0.7047 0.2815 0.2214 0.045 Uiso calc 1
C C11 0.55998(19) 0.2614(2) 0.27032(11) 0.0335(5) Uani d 1
C C12 0.50354(18) 0.2972(2) 0.32544(11) 0.0293(5) Uani d 1
H H12 0.4307 0.2647 0.3326 0.035 Uiso calc 1
C C13 0.55415(17) 0.3804(2) 0.36966(10) 0.0264(4) Uani d 1
H H13 0.5159 0.4051 0.4075 0.032 Uiso calc 1

loop_
_atom_site_aniso_label
_atom_site_aniso_U_11
_atom_site_aniso_U_22
_atom_site_aniso_U_33
_atom_site_aniso_U_12
_atom_site_aniso_U_13
_atom_site_aniso_U_23
Br1 0.02748(16) 0.02992(15) 0.03136(15) -0.00062(8) -0.00260(8) -0.00404(9)
Cl1 0.0467(4) 0.0564(4) 0.0499(4) -0.0141(3) -0.0010(3) -0.0251(3)
N1 0.0163(8) 0.0318(9) 0.0297(9) -0.0019(6) -0.0011(7) 0.0026(7)
N2 0.0162(8) 0.0270(9) 0.0268(8) 0.0017(6) -0.0011(6) 0.0019(7)
N3 0.0166(8) 0.0309(9) 0.0291(9) 0.0009(7) -0.0031(7) -0.0038(7)
C1 0.0176(10) 0.0262(10) 0.0268(10) -0.0005(8) -0.0020(8) 0.0022(8)
C2 0.0167(10) 0.0295(11) 0.0271(10) 0.0023(8) -0.0005(8) 0.0025(8)
C3 0.0218(10) 0.0257(10) 0.0262(10) -0.0002(8) -0.0013(8) 0.0028(8)
C4 0.0189(10) 0.0310(11) 0.0295(10) -0.0033(8) -0.0037(8) 0.0014(8)
C5 0.0183(10) 0.0254(10) 0.0260(9) 0.0015(8) -0.0013(7) 0.0048(8)
C6 0.0189(10) 0.0306(11) 0.0354(11) 0.0034(8) 0.0028(8) 0.0002(9)
C7 0.0168(10) 0.0283(10) 0.0280(10) -0.0009(8) -0.0022(8) 0.0027(8)
C8 0.0202(10) 0.0259(10) 0.0281(10) 0.0024(8) -0.0037(8) 0.0019(8)
C9 0.0248(11) 0.0366(12) 0.0350(12) -0.0018(9) 0.0006(9) -0.0042(10)
C10 0.0339(13) 0.0427(13) 0.0362(12) -0.0008(10) 0.0026(10) -0.0083(10)
C11 0.0338(13) 0.0290(11) 0.0376(12) -0.0023(9) -0.0040(10) -0.0074(9)
C12 0.0231(11) 0.0299(11) 0.0348(11) -0.0032(8) -0.0014(9) 0.0014(9)
C13 0.0237(11) 0.0275(10) 0.0281(10) 0.0004(8) -0.0009(8) 0.0031(8)

loop_
_atom_type_symbol
_atom_type_description
_atom_type_scat_dispersion_real
_atom_type_scat_dispersion_imag
_atom_type_scat_source
C C 0.0181 0.0091 'International Tables Vol C Tables 4.2.6.8 and 6.1.1.4'
H H 0.0000 0.0000 'International Tables Vol C Tables 4.2.6.8 and 6.1.1.4'
N N 0.0311 0.0180 'International Tables Vol C Tables 4.2.6.8 and 6.1.1.4'
Cl Cl 0.3639 0.7018 'International Tables Vol C Tables 4.2.6.8 and 6.1.1.4'
Br Br -0.6763 1.2805 'International Tables Vol C Tables 4.2.6.8 and 6.1.1.4'

loop_
_geom_angle_atom_site_label_1
_geom_angle_atom_site_label_2
_geom_angle_atom_site_label_3
_geom_angle
C5 N1 C4 114.13(18)
C5 N2 C7 105.66(16)
C5 N2 C6 124.56(17)
C7 N2 C6 129.52(18)
C7 N3 C1 104.77(16)
N3 C1 C2 131.22(19)
N3 C1 C5 110.34(18)
C2 C1 C5 118.44(19)
C3 C2 C1 115.20(19)
C3 C2 H2 122.4
C1 C2 H2 122.4
C2 C3 C4 122.31(19)
C2 C3 Br1 118.93(15)
C4 C3 Br1 118.75(15)
N1 C4 C3 122.90(19)
N1 C4 H4 118.6
C3 C4 H4 118.6
N1 C5 N2 127.03(18)
N1 C5 C1 127.02(19)
N2 C5 C1 105.94(17)
N2 C6 H6A 109.5
N2 C6 H6B 109.5
H6A C6 H6B 109.5
N2 C6 H6C 109.5
H6A C6 H6C 109.5
H6B C6 H6C 109.5
N3 C7 N2 113.28(18)
N3 C7 C8 120.71(18)
N2 C7 C8 126.01(19)
C9 C8 C13 119.2(2)
C9 C8 C7 124.34(19)
C13 C8 C7 116.28(19)
C10 C9 C8 120.3(2)
C10 C9 H9 119.8
C8 C9 H9 119.8
C11 C10 C9 119.3(2)
C11 C10 H10 120.4
C9 C10 H10 120.4
C12 C11 C10 121.1(2)
C12 C11 Cl1 118.94(17)
C10 C11 Cl1 119.92(19)
C13 C12 C11 119.3(2)
C13 C12 H12 120.3
C11 C12 H12 120.3
C12 C13 C8 120.7(2)
C12 C13 H13 119.6
C8 C13 H13 119.6

loop_
_geom_bond_atom_site_label_1
_geom_bond_atom_site_label_2
_geom_bond_distance
Br1 C3 1.903(2)
Cl1 C11 1.733(2)
N1 C5 1.329(3)
N1 C4 1.341(3)
N2 C5 1.381(3)
N2 C7 1.383(3)
N2 C6 1.463(3)
N3 C7 1.325(3)
N3 C1 1.377(3)
C1 C2 1.389(3)
C1 C5 1.404(3)
C2 C3 1.383(3)
C2 H2 0.9500
C3 C4 1.402(3)
C4 H4 0.9500
C6 H6A 0.9800
C6 H6B 0.9800
C6 H6C 0.9800
C7 C8 1.468(3)
C8 C9 1.393(3)
C8 C13 1.402(3)
C9 C10 1.391(3)
C9 H9 0.9500
C10 C11 1.388(3)
C10 H10 0.9500
C11 C12 1.387(3)
C12 C13 1.378(3)
C12 H12 0.9500
C13 H13 0.9500

loop_
_geom_hbond_atom_site_label_D
_geom_hbond_atom_site_label_H
_geom_hbond_atom_site_label_A
_geom_hbond_site_symmetry_A
_geom_hbond_distance_DH
_geom_hbond_distance_HA
_geom_hbond_distance_DA
_geom_hbond_angle_DHA
C4 H4 N3 4_566 0.95 2.51 3.321(3) 143
C2 H2 N1 4_466 0.95 2.57 3.411(3) 148

loop_
_geom_torsion_atom_site_label_1
_geom_torsion_atom_site_label_2
_geom_torsion_atom_site_label_3
_geom_torsion_atom_site_label_4
_geom_torsion
C7 N3 C1 C2 -179.5(2)
C7 N3 C1 C5 0.4(2)
N3 C1 C2 C3 179.4(2)
C5 C1 C2 C3 -0.5(3)
C1 C2 C3 C4 0.4(3)
C1 C2 C3 Br1 -178.73(15)
C5 N1 C4 C3 0.3(3)
C2 C3 C4 N1 -0.4(3)
Br1 C3 C4 N1 178.78(16)
C4 N1 C5 N2 -179.77(19)
C4 N1 C5 C1 -0.4(3)
C7 N2 C5 N1 178.96(19)
C6 N2 C5 N1 4.3(3)
C7 N2 C5 C1 -0.5(2)
C6 N2 C5 C1 -175.13(18)
N3 C1 C5 N1 -179.42(19)
C2 C1 C5 N1 0.5(3)
N3 C1 C5 N2 0.1(2)
C2 C1 C5 N2 179.97(18)
C1 N3 C7 N2 -0.8(2)
C1 N3 C7 C8 178.44(19)
C5 N2 C7 N3 0.8(2)
C6 N2 C7 N3 175.10(19)
C5 N2 C7 C8 -178.35(19)
C6 N2 C7 C8 -4.1(3)
N3 C7 C8 C9 148.4(2)
N2 C7 C8 C9 -32.5(3)
N3 C7 C8 C13 -26.8(3)
N2 C7 C8 C13 152.37(19)
C13 C8 C9 C10 0.7(3)
C7 C8 C9 C10 -174.3(2)
C8 C9 C10 C11 -0.2(4)
C9 C10 C11 C12 -0.4(4)
C9 C10 C11 Cl1 178.75(19)
C10 C11 C12 C13 0.4(4)
Cl1 C11 C12 C13 -178.75(17)
C11 C12 C13 C8 0.1(3)
C9 C8 C13 C12 -0.7(3)
C7 C8 C13 C12 174.72(19)

_cod_database_fobs_code 1543320
